data_1503150
loop_
_publ_author_name
'Shao, Cheng'
'Yu, Hong-Jie'
'Wu, Nuo-Yi'
'Feng, Chen-Guo'
'Lin, Guo-Qiang'

_publ_section_title
;
 C1-symmetric dicyclopentadienes as new chiral diene ligands for
 asymmetric rhodium-catalyzed arylation of N-tosylarylimines.
;
_journal_issue 17
_journal_name_full 'Organic letters'
_journal_page_first 3820
_journal_page_last 3823
_journal_paper_doi 10.1021/ol101531r
_journal_volume 12
_journal_year 2010
_chemical_absolute_configuration ad
_chemical_formula_sum 'C17 H15 Br O2'
_chemical_formula_weight 331.20
_chemical_name_systematic
; 
 ? 
;
_space_group_IT_number 19
_symmetry_cell_setting orthorhombic
_symmetry_space_group_name_Hall 'P 2ac 2ab'
_symmetry_space_group_name_H-M 'P 21 21 21'
_atom_sites_solution_hydrogens geom
_atom_sites_solution_primary direct
_atom_sites_solution_secondary difmap
_audit_creation_method SHELXL-97
_cell_angle_alpha 90.00
_cell_angle_beta 90.00
_cell_angle_gamma 90.00
_cell_formula_units_Z 4
_cell_length_a 6.8149(10)
_cell_length_b 14.637(2)
_cell_length_c 14.679(2)
_cell_measurement_reflns_used 2228
_cell_measurement_temperature 293(2)
_cell_measurement_theta_max 42.684
_cell_measurement_theta_min 5.550
_cell_volume 1464.2(4)
_computing_cell_refinement 'Bruker SMART'
_computing_data_collection 'Bruker SMART'
_computing_data_reduction 'Bruker SHELXTL'
_computing_molecular_graphics 'Bruker SHELXTL'
_computing_publication_material 'Bruker SHELXTL'
_computing_structure_refinement 'SHELXL-97 (Sheldrick, 1997)'
_computing_structure_solution 'SHELXS-97 (Sheldrick, 1990)'
_diffrn_ambient_temperature 293(2)
_diffrn_measured_fraction_theta_full 0.994
_diffrn_measured_fraction_theta_max 0.994
_diffrn_measurement_device_type 'CCD area detector'
_diffrn_measurement_method 'phi and omega scans'
_diffrn_radiation_monochromator graphite
_diffrn_radiation_source 'fine-focus sealed tube'
_diffrn_radiation_type MoK\a
_diffrn_radiation_wavelength 0.71073
_diffrn_reflns_av_R_equivalents 0.0633
_diffrn_reflns_av_sigmaI/netI 0.0925
_diffrn_reflns_limit_h_max 8
_diffrn_reflns_limit_h_min -8
_diffrn_reflns_limit_k_max 18
_diffrn_reflns_limit_k_min -19
_diffrn_reflns_limit_l_max 19
_diffrn_reflns_limit_l_min -13
_diffrn_reflns_number 8765
_diffrn_reflns_theta_full 27.49
_diffrn_reflns_theta_max 27.49
_diffrn_reflns_theta_min 1.96
_exptl_absorpt_coefficient_mu 2.805
_exptl_absorpt_correction_T_max 1.0000
_exptl_absorpt_correction_T_min 0.2736
_exptl_absorpt_correction_type empirical
_exptl_absorpt_process_details sadabs
_exptl_crystal_colour colorless
_exptl_crystal_density_diffrn 1.502
_exptl_crystal_density_method 'not measured'
_exptl_crystal_description prismatic
_exptl_crystal_F_000 672
_exptl_crystal_size_max 0.450
_exptl_crystal_size_mid 0.381
_exptl_crystal_size_min 0.307
_refine_diff_density_max 0.399
_refine_diff_density_min -0.294
_refine_diff_density_rms 0.054
_refine_ls_abs_structure_details 'Flack H D (1983), Acta Cryst. A39, 876-881'
_refine_ls_abs_structure_Flack 0.007(10)
_refine_ls_extinction_coef 0.196(5)
_refine_ls_extinction_expression Fc^*^=kFc[1+0.001xFc^2^\l^3^/sin(2\q)]^-1/4^
_refine_ls_extinction_method SHELXL
_refine_ls_goodness_of_fit_ref 0.954
_refine_ls_hydrogen_treatment constr
_refine_ls_matrix_type full
_refine_ls_number_parameters 182
_refine_ls_number_reflns 3290
_refine_ls_number_restraints 0
_refine_ls_restrained_S_all 0.954
_refine_ls_R_factor_all 0.0725
_refine_ls_R_factor_gt 0.0370
_refine_ls_shift/su_max 0.001
_refine_ls_shift/su_mean 0.000
_refine_ls_structure_factor_coef Fsqd
_refine_ls_weighting_details
; calc 
 [0.00000+1.00000exp(2.00(sin\q/\l)^2^)]/ 
   [\s^2^(Fo^2^)+0.0000+0.0000*P+(0.0331P)^2^+0.0000sin\q/\l] 
 where P = 0.33333Fo^2^ + 0.66667Fc^2^ 
;
_refine_ls_weighting_scheme calc
_refine_ls_wR_factor_gt 0.0739
_refine_ls_wR_factor_ref 0.0812
_reflns_number_gt 1904
_reflns_number_total 3290
_reflns_threshold_expression >2sigma(I)
_cod_data_source_file ol101531r_si_001.cif
_cod_data_source_block cd201329
_cod_depositor_comments
;
The following automatic conversions were performed:

'_symmetry_cell_setting' value 'Orthorhombic' changed to
'orthorhombic' according to
/home/saulius/struct/CIF-dictionaries/cif_core.dic dictionary named
'cif_core.dic' version 2.4.2 from 2011-04-26.

Automatic conversion script
Id: cif_fix_values 1715 2011-07-08 13:25:40Z adriana 
;
_cod_original_cell_volume 1464.3(4)
_cod_original_sg_symbol_H-M P2(1)2(1)2(1)
_cod_database_code 1503150

loop_
_symmetry_equiv_pos_as_xyz
'x, y, z'
'-x+1/2, -y, z+1/2'
'-x, y+1/2, -z+1/2'
'x+1/2, -y+1/2, -z'

loop_
_atom_site_label
_atom_site_type_symbol
_atom_site_fract_x
_atom_site_fract_y
_atom_site_fract_z
_atom_site_U_iso_or_equiv
_atom_site_adp_type
_atom_site_occupancy
_atom_site_symmetry_multiplicity
_atom_site_calc_flag
_atom_site_refinement_flags
Br Br 1.18594(6) 0.37034(3) 0.80357(3) 0.0774(2) Uani 1 1 d .
O1 O 0.4720(5) 0.0524(2) 0.72581(19) 0.0807(9) Uani 1 1 d .
O2 O 0.3711(3) 0.10835(15) 0.86018(17) 0.0517(6) Uani 1 1 d .
C1 C 0.2065(6) 0.0436(2) 0.8592(3) 0.0545(9) Uani 1 1 d .
H1 H 0.1387 0.0471 0.8004 0.065 Uiso 1 1 calc R
C2 C 0.0686(5) 0.0679(3) 0.9333(3) 0.0594(11) Uani 1 1 d .
H2 H 0.0194 0.1264 0.9428 0.071 Uiso 1 1 calc R
C3 C 0.0243(5) -0.0022(3) 0.9838(3) 0.0632(11) Uani 1 1 d .
H3 H -0.0642 0.0005 1.0320 0.076 Uiso 1 1 calc R
C4 C 0.1278(6) -0.0860(3) 0.9573(3) 0.0576(11) Uani 1 1 d .
H4 H 0.0350 -0.1327 0.9363 0.069 Uiso 1 1 calc R
C5 C 0.2640(5) -0.0552(3) 0.8787(2) 0.0550(10) Uani 1 1 d .
H5 H 0.2404 -0.0930 0.8246 0.066 Uiso 1 1 calc R
C6 C 0.4714(6) -0.0755(3) 0.9178(3) 0.0566(10) Uani 1 1 d .
H6 H 0.5790 -0.0760 0.8735 0.068 Uiso 1 1 calc R
C7 C 0.5025(5) -0.0178(2) 0.9999(2) 0.0466(9) Uani 1 1 d .
H7 H 0.5884 0.0314 1.0043 0.056 Uiso 1 1 calc R
C8 C 0.3873(5) -0.0483(2) 1.0658(3) 0.0467(9) Uani 1 1 d .
H8 H 0.3787 -0.0247 1.1245 0.056 Uiso 1 1 calc R
C9 C 0.2742(5) -0.1269(3) 1.0291(3) 0.0589(10) Uani 1 1 d .
H9 H 0.2182 -0.1689 1.0741 0.071 Uiso 1 1 calc R
C10 C 0.4263(7) -0.1671(3) 0.9639(3) 0.0809(14) Uani 1 1 d .
H10A H 0.3709 -0.2117 0.9223 0.097 Uiso 1 1 calc R
H10B H 0.5390 -0.1927 0.9953 0.097 Uiso 1 1 calc R
C11 C 0.4909(6) 0.1050(2) 0.7880(3) 0.0526(9) Uani 1 1 d .
C12 C 0.6558(5) 0.1717(2) 0.7947(2) 0.0459(8) Uani 1 1 d .
C13 C 0.8036(6) 0.1662(2) 0.7302(2) 0.0541(9) Uani 1 1 d .
H13 H 0.7968 0.1223 0.6844 0.065 Uiso 1 1 calc R
C14 C 0.9600(6) 0.2250(3) 0.7334(3) 0.0563(10) Uani 1 1 d .
H14 H 1.0590 0.2213 0.6900 0.068 Uiso 1 1 calc R
C15 C 0.9698(5) 0.2893(2) 0.8011(3) 0.0490(8) Uani 1 1 d .
C16 C 0.8245(6) 0.2965(2) 0.8659(3) 0.0548(9) Uani 1 1 d .
H16 H 0.8322 0.3406 0.9114 0.066 Uiso 1 1 calc R
C17 C 0.6671(6) 0.2370(2) 0.8623(3) 0.0521(9) Uani 1 1 d .
H17 H 0.5681 0.2411 0.9057 0.062 Uiso 1 1 calc R

loop_
_atom_site_aniso_label
_atom_site_aniso_U_11
_atom_site_aniso_U_22
_atom_site_aniso_U_33
_atom_site_aniso_U_23
_atom_site_aniso_U_13
_atom_site_aniso_U_12
Br 0.0644(3) 0.0740(3) 0.0938(4) -0.0046(3) 0.0226(2) -0.0095(2)
O1 0.092(2) 0.106(2) 0.0445(18) -0.0156(17) -0.0007(15) -0.0230(19)
O2 0.0579(15) 0.0466(15) 0.0507(16) 0.0033(11) -0.0033(11) -0.0019(11)
C1 0.053(2) 0.059(2) 0.052(2) 0.0087(18) -0.0200(19) 0.002(2)
C2 0.044(2) 0.056(2) 0.078(3) 0.008(2) -0.012(2) 0.0134(19)
C3 0.035(2) 0.081(3) 0.073(3) 0.010(2) -0.0047(19) -0.001(2)
C4 0.058(2) 0.053(2) 0.062(3) 0.0097(19) -0.0192(18) -0.0185(18)
C5 0.070(3) 0.053(2) 0.042(2) -0.0083(17) -0.0130(18) -0.0049(19)
C6 0.060(2) 0.055(2) 0.054(3) -0.008(2) 0.0012(19) 0.020(2)
C7 0.0339(18) 0.054(2) 0.052(2) -0.0005(17) -0.0121(16) 0.0067(16)
C8 0.051(2) 0.046(2) 0.043(2) 0.0050(17) -0.0148(17) 0.0040(16)
C9 0.074(3) 0.044(2) 0.059(2) 0.010(2) -0.0145(18) -0.006(2)
C10 0.102(4) 0.050(3) 0.091(3) -0.004(2) -0.027(3) 0.015(2)
C11 0.065(2) 0.059(2) 0.034(2) 0.0049(18) -0.0070(18) 0.0028(18)
C12 0.052(2) 0.0458(18) 0.040(2) 0.0066(16) 0.0005(17) 0.0092(16)
C13 0.074(3) 0.050(2) 0.038(2) 0.0009(15) 0.0033(19) 0.006(2)
C14 0.061(2) 0.062(3) 0.046(2) 0.011(2) 0.0168(18) 0.012(2)
C15 0.056(2) 0.0398(18) 0.051(2) 0.0103(19) 0.0074(19) 0.0060(15)
C16 0.065(2) 0.046(2) 0.053(2) -0.0055(17) 0.005(2) 0.002(2)
C17 0.054(2) 0.054(2) 0.048(2) 0.0013(18) 0.0092(19) 0.0035(19)

loop_
_atom_type_symbol
_atom_type_description
_atom_type_scat_dispersion_real
_atom_type_scat_dispersion_imag
_atom_type_scat_source
C C 0.0033 0.0016 'International Tables Vol C Tables 4.2.6.8 and 6.1.1.4'
H H 0.0000 0.0000 'International Tables Vol C Tables 4.2.6.8 and 6.1.1.4'
O O 0.0106 0.0060 'International Tables Vol C Tables 4.2.6.8 and 6.1.1.4'
Br Br -0.2901 2.4595 'International Tables Vol C Tables 4.2.6.8 and 6.1.1.4'

loop_
_geom_angle_atom_site_label_1
_geom_angle_atom_site_label_2
_geom_angle_atom_site_label_3
_geom_angle
C11 O2 C1 115.7(3)
O2 C1 C2 108.8(3)
O2 C1 C5 114.4(3)
C2 C1 C5 104.6(3)
O2 C1 H1 109.6
C2 C1 H1 109.6
C5 C1 H1 109.6
C3 C2 C1 112.1(4)
C3 C2 H2 123.9
C1 C2 H2 123.9
C2 C3 C4 113.4(4)
C2 C3 H3 123.3
C4 C3 H3 123.3
C3 C4 C5 104.1(3)
C3 C4 C9 116.4(4)
C5 C4 C9 103.3(3)
C3 C4 H4 110.8
C5 C4 H4 110.8
C9 C4 H4 110.8
C1 C5 C4 105.2(3)
C1 C5 C6 118.9(3)
C4 C5 C6 102.4(3)
C1 C5 H5 109.9
C4 C5 H5 109.9
C6 C5 H5 109.9
C7 C6 C10 99.6(3)
C7 C6 C5 108.7(3)
C10 C6 C5 98.5(3)
C7 C6 H6 115.9
C10 C6 H6 115.9
C5 C6 H6 115.9
C8 C7 C6 108.5(3)
C8 C7 H7 125.8
C6 C7 H7 125.8
C7 C8 C9 107.7(3)
C7 C8 H8 126.2
C9 C8 H8 126.2
C8 C9 C10 100.0(3)
C8 C9 C4 106.2(3)
C10 C9 C4 99.1(3)
C8 C9 H9 116.3
C10 C9 H9 116.3
C4 C9 H9 116.3
C9 C10 C6 94.3(3)
C9 C10 H10A 112.9
C6 C10 H10A 112.9
C9 C10 H10B 112.9
C6 C10 H10B 112.9
H10A C10 H10B 110.3
O1 C11 O2 124.0(4)
O1 C11 C12 123.4(4)
O2 C11 C12 112.5(3)
C17 C12 C13 119.4(3)
C17 C12 C11 122.8(3)
C13 C12 C11 117.7(3)
C14 C13 C12 120.3(3)
C14 C13 H13 119.8
C12 C13 H13 119.8
C15 C14 C13 119.6(3)
C15 C14 H14 120.2
C13 C14 H14 120.2
C14 C15 C16 121.3(3)
C14 C15 Br 118.8(3)
C16 C15 Br 119.9(3)
C15 C16 C17 118.9(3)
C15 C16 H16 120.6
C17 C16 H16 120.6
C12 C17 C16 120.5(3)
C12 C17 H17 119.8
C16 C17 H17 119.8

loop_
_geom_bond_atom_site_label_1
_geom_bond_atom_site_label_2
_geom_bond_distance
Br C15 1.892(3)
O1 C11 1.201(4)
O2 C11 1.339(4)
O2 C1 1.468(4)
C1 C2 1.481(6)
C1 C5 1.526(5)
C1 H1 0.9800
C2 C3 1.302(5)
C2 H2 0.9300
C3 C4 1.467(6)
C3 H3 0.9300
C4 C5 1.548(5)
C4 C9 1.570(5)
C4 H4 0.9800
C5 C6 1.555(5)
C5 H5 0.9800
C6 C7 1.487(5)
C6 C10 1.533(6)
C6 H6 0.9800
C7 C8 1.323(5)
C7 H7 0.9300
C8 C9 1.486(5)
C8 H8 0.9300
C9 C10 1.529(6)
C9 H9 0.9800
C10 H10A 0.9700
C10 H10B 0.9700
C11 C12 1.492(5)
C12 C17 1.381(5)
C12 C13 1.385(5)
C13 C14 1.371(5)
C13 H13 0.9300
C14 C15 1.369(5)
C14 H14 0.9300
C15 C16 1.378(5)
C16 C17 1.383(5)
C16 H16 0.9300
C17 H17 0.9300

loop_
_geom_torsion_atom_site_label_1
_geom_torsion_atom_site_label_2
_geom_torsion_atom_site_label_3
_geom_torsion_atom_site_label_4
_geom_torsion
C11 O2 C1 C2 -169.2(3)
C11 O2 C1 C5 74.2(4)
O2 C1 C2 C3 -129.6(3)
C5 C1 C2 C3 -6.9(4)
C1 C2 C3 C4 2.5(5)
C2 C3 C4 C5 2.9(4)
C2 C3 C4 C9 115.9(4)
O2 C1 C5 C4 127.1(3)
C2 C1 C5 C4 8.1(4)
O2 C1 C5 C6 13.3(5)
C2 C1 C5 C6 -105.7(4)
C3 C4 C5 C1 -6.8(4)
C9 C4 C5 C1 -128.9(3)
C3 C4 C5 C6 118.1(3)
C9 C4 C5 C6 -4.0(4)
C1 C5 C6 C7 52.5(5)
C4 C5 C6 C7 -62.9(4)
C1 C5 C6 C10 155.7(3)
C4 C5 C6 C10 40.4(3)
C10 C6 C7 C8 -32.4(4)
C5 C6 C7 C8 70.1(4)
C6 C7 C8 C9 -0.6(4)
C7 C8 C9 C10 33.5(4)
C7 C8 C9 C4 -69.1(4)
C3 C4 C9 C8 -44.1(4)
C5 C4 C9 C8 69.3(4)
C3 C4 C9 C10 -147.3(4)
C5 C4 C9 C10 -34.0(4)
C8 C9 C10 C6 -49.8(3)
C4 C9 C10 C6 58.5(3)
C7 C6 C10 C9 49.2(3)
C5 C6 C10 C9 -61.5(3)
C1 O2 C11 O1 -1.2(5)
C1 O2 C11 C12 -179.2(3)
O1 C11 C12 C17 174.3(4)
O2 C11 C12 C17 -7.8(5)
O1 C11 C12 C13 -6.4(5)
O2 C11 C12 C13 171.6(3)
C17 C12 C13 C14 0.1(5)
C11 C12 C13 C14 -179.3(3)
C12 C13 C14 C15 0.2(5)
C13 C14 C15 C16 -0.4(5)
C13 C14 C15 Br -179.5(3)
C14 C15 C16 C17 0.4(5)
Br C15 C16 C17 179.4(3)
C13 C12 C17 C16 -0.1(5)
C11 C12 C17 C16 179.2(3)
C15 C16 C17 C12 -0.1(5)
